data_4310097
loop_
_publ_author_name
'He-Rui Wen'
'Cai-Feng Wang'
'You Song'
'Jing-Lin Zuo'
'Xiao-Zeng You'

_publ_section_title
;
One-Dimensional Azido-Bridged Chiral Metal Complexes with Ferromagnetic or
Antiferromagnetic Interactions: Syntheses, Structures, and Magnetic
Studies
;
_journal_name_full 'Inorganic Chemistry'
_journal_page_first 9039
_journal_page_last 9045
_journal_paper_doi 10.1021/ic051108o
_journal_volume 44
_journal_year 2005
_chemical_absolute_configuration unk
_chemical_formula_sum 'C28 H28 Cl Mn N7 O4'
_chemical_formula_weight 616.96
_chemical_name_systematic
; 
 ? 
;
_space_group_IT_number 4
_symmetry_cell_setting monoclinic
_symmetry_space_group_name_Hall 'P 2yb'
_symmetry_space_group_name_H-M 'P 1 21 1'
_atom_sites_solution_hydrogens geom
_atom_sites_solution_primary direct
_atom_sites_solution_secondary difmap
_audit_creation_method SHELXL-97
_cell_angle_alpha 90.00
_cell_angle_beta 94.668(5)
_cell_angle_gamma 90.00
_cell_formula_units_Z 2
_cell_length_a 12.822(3)
_cell_length_b 8.3655(19)
_cell_length_c 13.658(3)
_cell_measurement_reflns_used 1048
_cell_measurement_temperature 293(2)
_cell_measurement_theta_max 26.29
_cell_measurement_theta_min 1.15
_cell_volume 1460.1(6)
_computing_cell_refinement SMART
_computing_data_collection 'SMART (Bruker, 2000)'
_computing_data_reduction 'SAINT (Bruker, 2000)'
_computing_molecular_graphics SHELXTL
_computing_publication_material SHELXTL
_computing_structure_refinement SHELXTL
_computing_structure_solution 'SHELXTL (Bruker, 2000)'
_diffrn_ambient_temperature 293(2)
_diffrn_measured_fraction_theta_full 0.995
_diffrn_measured_fraction_theta_max 0.995
_diffrn_radiation_monochromator graphite
_diffrn_radiation_source 'fine-focus sealed tube'
_diffrn_radiation_type MoK\a
_diffrn_radiation_wavelength 0.71073
_diffrn_reflns_av_R_equivalents 0.0251
_diffrn_reflns_av_sigmaI/netI 0.0490
_diffrn_reflns_limit_h_max 15
_diffrn_reflns_limit_h_min -15
_diffrn_reflns_limit_k_max 10
_diffrn_reflns_limit_k_min -9
_diffrn_reflns_limit_l_max 16
_diffrn_reflns_limit_l_min -13
_diffrn_reflns_number 7879
_diffrn_reflns_theta_full 26.00
_diffrn_reflns_theta_max 26.00
_diffrn_reflns_theta_min 2.10
_exptl_absorpt_coefficient_mu 0.590
_exptl_absorpt_correction_T_max 0.74
_exptl_absorpt_correction_T_min 0.69
_exptl_absorpt_correction_type multi-scan
_exptl_absorpt_process_details 'SADABS, (Bruker, 2000)'
_exptl_crystal_colour yellow
_exptl_crystal_density_diffrn 1.403
_exptl_crystal_density_method 'not measured'
_exptl_crystal_description needle
_exptl_crystal_F_000 638
_exptl_crystal_size_max 0.30
_exptl_crystal_size_mid 0.21
_exptl_crystal_size_min 0.10
_refine_diff_density_max 0.194
_refine_diff_density_min -0.354
_refine_diff_density_rms 0.050
_refine_ls_abs_structure_details 'Flack H D (1983), Acta Cryst. A39, 876-881'
_refine_ls_abs_structure_Flack 0.03(2)
_refine_ls_extinction_method none
_refine_ls_goodness_of_fit_ref 1.016
_refine_ls_hydrogen_treatment constr
_refine_ls_matrix_type full
_refine_ls_number_parameters 372
_refine_ls_number_reflns 4972
_refine_ls_number_restraints 1
_refine_ls_restrained_S_all 1.016
_refine_ls_R_factor_all 0.0587
_refine_ls_R_factor_gt 0.0463
_refine_ls_shift/su_max 0.000
_refine_ls_shift/su_mean 0.000
_refine_ls_structure_factor_coef Fsqd
_refine_ls_weighting_details 'calc w=1/[\s^2^(Fo^2^)+(0.05P)^2^+0.52P] where P=(Fo^2^+2Fc^2^)/3'
_refine_ls_weighting_scheme calc
_refine_ls_wR_factor_gt 0.0983
_refine_ls_wR_factor_ref 0.1016
_reflns_number_gt 4201
_reflns_number_total 4972
_reflns_threshold_expression >2sigma(I)
_cod_data_source_file ic051108osi20050704_020914.cif
_cod_data_source_block 40703sad
_cod_depositor_comments
;
The following automatic conversions were performed:
'_symmetry_cell_setting' value 'Monoclinic' changed to 'monoclinic'
according to '/home/saulius/struct/CIF-dictionaries/cif_core.dic'
dictionary named 'cif_core.dic' version 2.4.1 from 2010-06-29.

Automatic conversion script
Id: cif_fix_enum 1527 2010-12-29 10:47:43Z saulius 
;
_cod_original_cell_volume 1460.0(6)
_cod_database_code 4310097

loop_
_symmetry_equiv_pos_as_xyz
'x, y, z'
'-x, y+1/2, -z'

loop_
_atom_site_label
_atom_site_type_symbol
_atom_site_fract_x
_atom_site_fract_y
_atom_site_fract_z
_atom_site_U_iso_or_equiv
_atom_site_adp_type
_atom_site_occupancy
_atom_site_symmetry_multiplicity
_atom_site_calc_flag
_atom_site_refinement_flags
_atom_site_disorder_assembly
_atom_site_disorder_group
Mn1 Mn 0.89255(4) 0.43496(7) 0.37539(4) 0.03740(15) Uani 1 1 d . . .
C1 C 1.1236(3) 0.4129(5) 0.3068(3) 0.0437(10) Uani 1 1 d . . .
H1 H 1.1233 0.5222 0.3192 0.052 Uiso 1 1 calc R . .
C2 C 1.2156(4) 0.3491(6) 0.2825(4) 0.0581(13) Uani 1 1 d . . .
H2 H 1.2757 0.4104 0.2796 0.070 Uiso 1 1 calc R . .
C3 C 1.2138(3) 0.1887(6) 0.2626(3) 0.0520(12) Uani 1 1 d . . .
H3 H 1.2738 0.1390 0.2436 0.062 Uiso 1 1 calc R . .
C4 C 1.1237(3) 0.0993(6) 0.2704(3) 0.0483(11) Uani 1 1 d . . .
H4 H 1.1217 -0.0102 0.2584 0.058 Uiso 1 1 calc R . .
C5 C 1.0393(3) 0.1797(4) 0.2964(3) 0.0347(8) Uani 1 1 d . . .
C6 C 0.9386(3) 0.0972(5) 0.3074(3) 0.0478(10) Uani 1 1 d . . .
H6 H 0.9345 -0.0113 0.2928 0.057 Uiso 1 1 calc R . .
C7 C 0.7657(3) 0.0554(5) 0.3463(3) 0.0484(11) Uani 1 1 d . . .
H7 H 0.7817 -0.0535 0.3257 0.058 Uiso 1 1 calc R . .
C8 C 0.7441(3) 0.0586(6) 0.4551(3) 0.0476(11) Uani 1 1 d . . .
H8A H 0.8031 0.0154 0.4940 0.071 Uiso 1 1 calc R . .
H8B H 0.6831 -0.0044 0.4645 0.071 Uiso 1 1 calc R . .
H8C H 0.7324 0.1669 0.4748 0.071 Uiso 1 1 calc R . .
C9 C 0.6760(4) 0.1265(6) 0.2795(3) 0.0558(12) Uani 1 1 d . . .
C10 C 0.6002(3) 0.2326(5) 0.3038(3) 0.0507(12) Uani 1 1 d . . .
H10 H 0.5981 0.2673 0.3683 0.061 Uiso 1 1 calc R . .
C11 C 0.5287(4) 0.2860(6) 0.2329(3) 0.0537(12) Uani 1 1 d . . .
H11 H 0.4831 0.3667 0.2489 0.064 Uiso 1 1 calc R . .
C12 C 0.5204(4) 0.2314(6) 0.1450(3) 0.0551(12) Uani 1 1 d . . .
H12 H 0.4647 0.2615 0.1010 0.066 Uiso 1 1 calc R . .
C13 C 0.5927(3) 0.1316(6) 0.1180(3) 0.0499(11) Uani 1 1 d . . .
H13 H 0.5912 0.1013 0.0524 0.060 Uiso 1 1 calc R . .
C14 C 0.6678(4) 0.0724(6) 0.1812(3) 0.0570(12) Uani 1 1 d . . .
H14 H 0.7143 -0.0036 0.1607 0.068 Uiso 1 1 calc R . .
C15 C 0.6983(3) 0.5297(6) 0.4953(3) 0.0513(11) Uani 1 1 d . . .
H15 H 0.7337 0.4736 0.5466 0.062 Uiso 1 1 calc R . .
C16 C 0.6036(3) 0.6031(6) 0.5118(3) 0.0491(10) Uani 1 1 d . . .
H16 H 0.5776 0.6014 0.5735 0.059 Uiso 1 1 calc R . .
C17 C 0.5500(4) 0.6782(6) 0.4334(4) 0.0587(12) Uani 1 1 d . . .
H17 H 0.4843 0.7219 0.4400 0.070 Uiso 1 1 calc R . .
C18 C 0.5950(3) 0.6882(6) 0.3439(3) 0.0510(11) Uani 1 1 d . . .
H18 H 0.5633 0.7451 0.2910 0.061 Uiso 1 1 calc R . .
C19 C 0.6869(3) 0.6110(5) 0.3378(3) 0.0468(10) Uani 1 1 d . . .
C20 C 0.7358(3) 0.6099(5) 0.2432(3) 0.0435(9) Uani 1 1 d . . .
H20 H 0.7043 0.6660 0.1900 0.052 Uiso 1 1 calc R . .
C21 C 0.8665(3) 0.5304(6) 0.1396(3) 0.0467(10) Uani 1 1 d . . .
H21 H 0.9410 0.5084 0.1554 0.056 Uiso 1 1 calc R . .
C22 C 0.8199(3) 0.3879(5) 0.0823(3) 0.0414(9) Uani 1 1 d . . .
H22A H 0.8597 0.2937 0.1003 0.062 Uiso 1 1 calc R . .
H22B H 0.8218 0.4071 0.0132 0.062 Uiso 1 1 calc R . .
H22C H 0.7487 0.3729 0.0973 0.062 Uiso 1 1 calc R . .
C23 C 0.8579(3) 0.6891(6) 0.0833(3) 0.0476(10) Uani 1 1 d . . .
C24 C 0.7797(4) 0.7263(5) 0.0143(3) 0.0486(11) Uani 1 1 d . . .
H24 H 0.7277 0.6516 -0.0029 0.058 Uiso 1 1 calc R . .
C25 C 0.7769(4) 0.8730(6) -0.0303(4) 0.0608(13) Uani 1 1 d . . .
H25 H 0.7208 0.8991 -0.0749 0.073 Uiso 1 1 calc R . .
C26 C 0.8566(4) 0.9834(6) -0.0097(4) 0.0610(13) Uani 1 1 d . . .
H26 H 0.8541 1.0823 -0.0410 0.073 Uiso 1 1 calc R . .
C27 C 0.9396(3) 0.9461(8) 0.0573(3) 0.0592(12) Uani 1 1 d . . .
H27 H 0.9940 1.0180 0.0719 0.071 Uiso 1 1 calc R . .
C28 C 0.9386(3) 0.7954(5) 0.1022(3) 0.0435(10) Uani 1 1 d . . .
H28 H 0.9944 0.7665 0.1463 0.052 Uiso 1 1 calc R . .
N1 N 1.0365(3) 0.3379(4) 0.3146(2) 0.0437(9) Uani 1 1 d . . .
N2 N 0.8577(3) 0.1653(4) 0.3355(2) 0.0465(9) Uani 1 1 d . . .
N3 N 0.7401(3) 0.5363(4) 0.4097(2) 0.0385(8) Uani 1 1 d . . .
N4 N 0.8160(3) 0.5370(4) 0.2340(3) 0.0443(8) Uani 1 1 d . . .
N5 N 0.9317(2) 0.3700(4) 0.5222(2) 0.0432(8) Uani 1 1 d . . .
N6 N 0.9840(3) 0.2703(5) 0.5646(2) 0.0417(8) Uani 1 1 d . . .
N7 N 1.0329(3) 0.1724(5) 0.6105(3) 0.0561(10) Uani 1 1 d . . .
Cl1 Cl 0.68117(8) 0.26890(13) 0.78029(8) 0.0477(3) Uani 1 1 d . . .
O1 O 0.7825(2) 0.2759(4) 0.8149(2) 0.0524(7) Uani 1 1 d . . .
O2 O 0.6808(2) 0.2878(4) 0.6877(2) 0.0538(8) Uani 1 1 d . . .
O3 O 0.6336(2) 0.3893(4) 0.7977(2) 0.0551(8) Uani 1 1 d . . .
O4 O 0.6270(2) 0.1324(4) 0.8061(2) 0.0498(8) Uani 1 1 d . . .

loop_
_atom_site_aniso_label
_atom_site_aniso_U_11
_atom_site_aniso_U_22
_atom_site_aniso_U_33
_atom_site_aniso_U_23
_atom_site_aniso_U_13
_atom_site_aniso_U_12
Mn1 0.0421(3) 0.0321(3) 0.0374(3) -0.0002(3) -0.0003(2) 0.0041(3)
C1 0.040(2) 0.026(2) 0.066(3) 0.0038(19) 0.0095(17) 0.0147(19)
C2 0.048(3) 0.064(3) 0.065(3) 0.026(3) 0.022(2) 0.010(2)
C3 0.042(2) 0.063(3) 0.055(3) 0.015(2) 0.027(2) 0.023(2)
C4 0.053(3) 0.047(3) 0.046(2) 0.003(2) 0.0068(19) 0.006(2)
C5 0.040(2) 0.028(2) 0.035(2) 0.0111(15) 0.0030(15) 0.0159(17)
C6 0.048(2) 0.030(2) 0.065(3) 0.0012(19) 0.003(2) 0.007(2)
C7 0.054(3) 0.037(2) 0.056(3) 0.0077(19) 0.017(2) -0.007(2)
C8 0.049(2) 0.053(3) 0.042(2) 0.0143(19) 0.0148(18) -0.019(2)
C9 0.057(3) 0.053(3) 0.058(3) -0.007(2) 0.007(2) -0.014(2)
C10 0.055(3) 0.042(3) 0.058(3) -0.026(2) 0.023(2) -0.019(2)
C11 0.056(3) 0.047(3) 0.054(3) -0.001(2) -0.022(2) 0.012(2)
C12 0.069(3) 0.045(3) 0.050(3) -0.003(2) 0.000(2) -0.009(2)
C13 0.044(2) 0.051(3) 0.053(3) 0.014(2) -0.0080(19) -0.007(2)
C14 0.072(3) 0.054(3) 0.045(3) -0.002(2) 0.002(2) 0.000(3)
C15 0.044(2) 0.058(3) 0.052(3) 0.006(2) 0.0029(19) 0.020(2)
C16 0.050(2) 0.051(3) 0.049(2) -0.004(2) 0.0184(19) 0.006(2)
C17 0.058(3) 0.053(3) 0.063(3) 0.006(2) -0.005(2) 0.008(2)
C18 0.041(2) 0.065(3) 0.049(3) -0.011(2) 0.0146(19) -0.002(2)
C19 0.044(2) 0.041(2) 0.055(3) 0.0198(19) 0.0006(18) 0.008(2)
C20 0.039(2) 0.047(2) 0.042(2) -0.0031(18) -0.0072(16) -0.004(2)
C21 0.040(2) 0.060(3) 0.041(2) -0.012(2) 0.0118(17) -0.003(2)
C22 0.044(2) 0.039(2) 0.043(2) 0.0012(16) 0.0112(17) -0.0023(18)
C23 0.052(2) 0.050(3) 0.040(2) -0.0062(19) -0.0003(18) -0.011(2)
C24 0.060(3) 0.052(3) 0.032(2) -0.0097(17) -0.0052(18) 0.019(2)
C25 0.054(3) 0.059(3) 0.066(3) 0.015(2) -0.015(2) 0.010(2)
C26 0.075(3) 0.049(3) 0.060(3) 0.005(2) 0.012(3) -0.005(3)
C27 0.051(2) 0.064(3) 0.066(3) 0.016(3) 0.026(2) 0.003(3)
C28 0.052(2) 0.036(2) 0.045(2) -0.0114(17) 0.0198(18) 0.0043(19)
N1 0.057(2) 0.057(2) 0.0173(15) -0.0043(14) 0.0035(14) 0.0271(19)
N2 0.060(2) 0.0340(19) 0.0435(19) -0.0064(15) -0.0075(16) 0.0109(18)
N3 0.0465(18) 0.0411(19) 0.0298(16) -0.0074(14) 0.0154(14) -0.0011(16)
N4 0.0360(17) 0.039(2) 0.055(2) -0.0063(16) -0.0144(15) 0.0099(16)
N5 0.0403(18) 0.043(2) 0.0442(19) 0.0032(15) -0.0078(14) 0.0159(16)
N6 0.0435(18) 0.041(2) 0.0391(17) -0.0062(17) -0.0037(14) -0.0079(18)
N7 0.067(2) 0.048(2) 0.051(2) -0.0112(18) -0.0132(19) -0.022(2)
Cl1 0.0523(6) 0.0439(6) 0.0461(6) 0.0147(5) -0.0013(4) -0.0071(5)
O1 0.0540(17) 0.0544(18) 0.0461(16) 0.0120(14) -0.0121(13) -0.0108(16)
O2 0.0512(17) 0.0470(18) 0.058(2) 0.0150(14) -0.0239(14) -0.0135(15)
O3 0.0593(18) 0.042(2) 0.066(2) -0.0165(14) 0.0191(15) -0.0062(15)
O4 0.0439(16) 0.058(2) 0.0498(17) 0.0073(14) 0.0165(13) -0.0187(15)

loop_
_atom_type_symbol
_atom_type_description
_atom_type_scat_dispersion_real
_atom_type_scat_dispersion_imag
_atom_type_scat_source
C C 0.0033 0.0016 'International Tables Vol C Tables 4.2.6.8 and 6.1.1.4'
H H 0.0000 0.0000 'International Tables Vol C Tables 4.2.6.8 and 6.1.1.4'
N N 0.0061 0.0033 'International Tables Vol C Tables 4.2.6.8 and 6.1.1.4'
O O 0.0106 0.0060 'International Tables Vol C Tables 4.2.6.8 and 6.1.1.4'
Cl Cl 0.1484 0.1585 'International Tables Vol C Tables 4.2.6.8 and 6.1.1.4'
Mn Mn 0.3368 0.7283 'International Tables Vol C Tables 4.2.6.8 and 6.1.1.4'

loop_
_geom_angle_atom_site_label_1
_geom_angle_atom_site_label_2
_geom_angle_atom_site_label_3
_geom_angle
_geom_angle_site_symmetry_1
_geom_angle_site_symmetry_3
_geom_angle_publ_flag
N5 Mn1 N7 94.67(13) . 2_756 ?
N5 Mn1 N3 92.50(12) . . ?
N7 Mn1 N3 91.18(14) 2_756 . ?
N5 Mn1 N1 96.91(11) . . ?
N7 Mn1 N1 89.68(15) 2_756 . ?
N3 Mn1 N1 170.44(11) . . ?
N5 Mn1 N4 165.30(12) . . ?
N7 Mn1 N4 83.65(13) 2_756 . ?
N3 Mn1 N4 72.97(12) . . ?
N1 Mn1 N4 97.68(12) . . ?
N5 Mn1 N2 89.95(13) . . ?
N7 Mn1 N2 162.84(14) 2_756 . ?
N3 Mn1 N2 105.15(13) . . ?
N1 Mn1 N2 73.35(14) . . ?
N4 Mn1 N2 95.92(12) . . ?
N1 C1 C2 127.0(4) . . ?
N1 C1 H1 116.5 . . ?
C2 C1 H1 116.5 . . ?
C1 C2 C3 115.7(5) . . ?
C1 C2 H2 122.2 . . ?
C3 C2 H2 122.2 . . ?
C2 C3 C4 120.9(4) . . ?
C2 C3 H3 119.6 . . ?
C4 C3 H3 119.6 . . ?
C5 C4 C3 116.3(5) . . ?
C5 C4 H4 121.9 . . ?
C3 C4 H4 121.9 . . ?
C4 C5 N1 125.0(4) . . ?
C4 C5 C6 121.3(4) . . ?
N1 C5 C6 113.7(4) . . ?
N2 C6 C5 124.1(4) . . ?
N2 C6 H6 117.9 . . ?
C5 C6 H6 117.9 . . ?
N2 C7 C9 105.0(3) . . ?
N2 C7 C8 106.7(4) . . ?
C9 C7 C8 112.6(4) . . ?
N2 C7 H7 110.7 . . ?
C9 C7 H7 110.7 . . ?
C8 C7 H7 110.7 . . ?
C7 C8 H8A 109.5 . . ?
C7 C8 H8B 109.5 . . ?
H8A C8 H8B 109.5 . . ?
C7 C8 H8C 109.5 . . ?
H8A C8 H8C 109.5 . . ?
H8B C8 H8C 109.5 . . ?
C10 C9 C14 115.9(5) . . ?
C10 C9 C7 128.2(4) . . ?
C14 C9 C7 115.9(4) . . ?
C11 C10 C9 119.3(4) . . ?
C11 C10 H10 120.3 . . ?
C9 C10 H10 120.3 . . ?
C12 C11 C10 123.6(5) . . ?
C12 C11 H11 118.2 . . ?
C10 C11 H11 118.2 . . ?
C11 C12 C13 118.7(5) . . ?
C11 C12 H12 120.7 . . ?
C13 C12 H12 120.7 . . ?
C12 C13 C14 122.6(5) . . ?
C12 C13 H13 118.7 . . ?
C14 C13 H13 118.7 . . ?
C13 C14 C9 119.3(5) . . ?
C13 C14 H14 120.3 . . ?
C9 C14 H14 120.3 . . ?
N3 C15 C16 123.0(4) . . ?
N3 C15 H15 118.5 . . ?
C16 C15 H15 118.5 . . ?
C17 C16 C15 117.4(4) . . ?
C17 C16 H16 121.3 . . ?
C15 C16 H16 121.3 . . ?
C16 C17 C18 119.6(5) . . ?
C16 C17 H17 120.2 . . ?
C18 C17 H17 120.2 . . ?
C19 C18 C17 116.7(5) . . ?
C19 C18 H18 121.7 . . ?
C17 C18 H18 121.7 . . ?
N3 C19 C18 125.9(4) . . ?
N3 C19 C20 114.8(4) . . ?
C18 C19 C20 119.3(4) . . ?
N4 C20 C19 121.2(4) . . ?
N4 C20 H20 119.4 . . ?
C19 C20 H20 119.4 . . ?
N4 C21 C22 107.1(3) . . ?
N4 C21 C23 112.5(4) . . ?
C22 C21 C23 114.3(3) . . ?
N4 C21 H21 107.5 . . ?
C22 C21 H21 107.5 . . ?
C23 C21 H21 107.5 . . ?
C21 C22 H22A 109.5 . . ?
C21 C22 H22B 109.5 . . ?
H22A C22 H22B 109.5 . . ?
C21 C22 H22C 109.5 . . ?
H22A C22 H22C 109.5 . . ?
H22B C22 H22C 109.5 . . ?
C24 C23 C28 119.1(4) . . ?
C24 C23 C21 124.5(4) . . ?
C28 C23 C21 116.4(4) . . ?
C23 C24 C25 120.4(5) . . ?
C23 C24 H24 119.8 . . ?
C25 C24 H24 119.8 . . ?
C24 C25 C26 120.9(4) . . ?
C24 C25 H25 119.5 . . ?
C26 C25 H25 119.5 . . ?
C27 C26 C25 119.9(5) . . ?
C27 C26 H26 120.1 . . ?
C25 C26 H26 120.1 . . ?
C26 C27 C28 117.3(5) . . ?
C26 C27 H27 121.4 . . ?
C28 C27 H27 121.4 . . ?
C23 C28 C27 122.3(5) . . ?
C23 C28 H28 118.9 . . ?
C27 C28 H28 118.9 . . ?
C1 N1 C5 115.2(4) . . ?
C1 N1 Mn1 126.8(3) . . ?
C5 N1 Mn1 117.4(3) . . ?
C6 N2 C7 114.8(4) . . ?
C6 N2 Mn1 110.8(3) . . ?
C7 N2 Mn1 134.0(3) . . ?
C19 N3 C15 117.2(4) . . ?
C19 N3 Mn1 116.1(3) . . ?
C15 N3 Mn1 126.7(3) . . ?
C20 N4 C21 122.8(4) . . ?
C20 N4 Mn1 114.5(3) . . ?
C21 N4 Mn1 122.4(3) . . ?
N6 N5 Mn1 136.7(3) . . ?
N7 N6 N5 176.7(4) . . ?
N6 N7 Mn1 151.5(3) . 2_746 ?
O3 Cl1 O2 97.5(2) . . ?
O3 Cl1 O1 112.4(2) . . ?
O2 Cl1 O1 105.60(19) . . ?
O3 Cl1 O4 111.2(2) . . ?
O2 Cl1 O4 112.94(19) . . ?
O1 Cl1 O4 115.6(2) . . ?

loop_
_geom_bond_atom_site_label_1
_geom_bond_atom_site_label_2
_geom_bond_distance
_geom_bond_site_symmetry_2
_geom_bond_publ_flag
Mn1 N5 2.098(3) . ?
Mn1 N7 2.206(5) 2_756 ?
Mn1 N3 2.215(3) . ?
Mn1 N1 2.237(3) . ?
Mn1 N4 2.261(3) . ?
Mn1 N2 2.355(4) . ?
C1 N1 1.292(5) . ?
C1 C2 1.360(6) . ?
C1 H1 0.9300 . ?
C2 C3 1.369(7) . ?
C2 H2 0.9300 . ?
C3 C4 1.388(7) . ?
C3 H3 0.9300 . ?
C4 C5 1.346(6) . ?
C4 H4 0.9300 . ?
C5 N1 1.348(5) . ?
C5 C6 1.482(6) . ?
C6 N2 1.270(5) . ?
C6 H6 0.9300 . ?
C7 N2 1.513(6) . ?
C7 C9 1.530(7) . ?
C7 C8 1.533(6) . ?
C7 H7 0.9800 . ?
C8 H8A 0.9600 . ?
C8 H8B 0.9600 . ?
C8 H8C 0.9600 . ?
C9 C10 1.377(6) . ?
C9 C14 1.412(6) . ?
C10 C11 1.354(6) . ?
C10 H10 0.9300 . ?
C11 C12 1.281(6) . ?
C11 H11 0.9300 . ?
C12 C13 1.323(6) . ?
C12 H12 0.9300 . ?
C13 C14 1.335(6) . ?
C13 H13 0.9300 . ?
C14 H14 0.9300 . ?
C15 N3 1.326(5) . ?
C15 C16 1.396(6) . ?
C15 H15 0.9300 . ?
C16 C17 1.376(6) . ?
C16 H16 0.9300 . ?
C17 C18 1.396(6) . ?
C17 H17 0.9300 . ?
C18 C19 1.352(6) . ?
C18 H18 0.9300 . ?
C19 N3 1.308(5) . ?
C19 C20 1.481(6) . ?
C20 N4 1.211(5) . ?
C20 H20 0.9300 . ?
C21 N4 1.489(5) . ?
C21 C22 1.521(6) . ?
C21 C23 1.534(7) . ?
C21 H21 0.9800 . ?
C22 H22A 0.9600 . ?
C22 H22B 0.9600 . ?
C22 H22C 0.9600 . ?
C23 C24 1.355(6) . ?
C23 C28 1.372(6) . ?
C24 C25 1.369(6) . ?
C24 H24 0.9300 . ?
C25 C26 1.390(7) . ?
C25 H25 0.9300 . ?
C26 C27 1.381(7) . ?
C26 H26 0.9300 . ?
C27 C28 1.403(7) . ?
C27 H27 0.9300 . ?
C28 H28 0.9300 . ?
N5 N6 1.191(5) . ?
N6 N7 1.180(5) . ?
N7 Mn1 2.206(5) 2_746 ?
Cl1 O3 1.211(3) . ?
Cl1 O2 1.274(3) . ?
Cl1 O1 1.347(3) . ?
Cl1 O4 1.397(3) . ?
